data_7705934
loop_
_publ_author_name
'Yuan, Run-Ze'
'Cui, Peng-Fei'
'Guo, Shu-Ting'
'Jin, Guo-Xin'

_publ_section_title
;
 Regioselective B(3)-H bond activation based on an o-carboranyl
 dithiocarboxylate ligand and its derivatives.
;
_journal_issue 3
_journal_name_full 'Dalton transactions (Cambridge, England : 2003)'
_journal_page_first 1060
_journal_page_last 1068
_journal_paper_doi 10.1039/d0dt03832f
_journal_volume 50
_journal_year 2021
_chemical_formula_sum 'C13 H26 B10 Cl Ir S2'
_chemical_formula_weight 582.21
_space_group_crystal_system monoclinic
_space_group_IT_number 14
_space_group_name_Hall '-P 2ybc'
_space_group_name_H-M_alt 'P 1 21/c 1'
_atom_sites_solution_hydrogens mixed
_audit_creation_method SHELXL-2016/6
_audit_update_record
;
2020-11-04 deposited with the CCDC.	2020-12-08 downloaded from the CCDC.
;
_cell_angle_alpha 90
_cell_angle_beta 114.2730(10)
_cell_angle_gamma 90
_cell_formula_units_Z 4
_cell_length_a 13.3076(4)
_cell_length_b 13.6172(4)
_cell_length_c 13.4642(4)
_cell_measurement_reflns_used 9221
_cell_measurement_temperature 293(2)
_cell_measurement_theta_max 55.05
_cell_measurement_theta_min 3.13
_cell_volume 2224.19(12)
_computing_cell_refinement 'Bruker SAINT'
_computing_data_collection 'Bruker APEX2'
_computing_data_reduction 'Bruker SAINT'
_computing_molecular_graphics 'Bruker SHELXTL'
_computing_publication_material 'Bruker SHELXTL'
_computing_structure_refinement 'SHELXL-2016/6 (Sheldrick, 2016)'
_computing_structure_solution 'SHELXT 2014/5 (Sheldrick, 2014)'
_diffrn_ambient_temperature 293(2)
_diffrn_measured_fraction_theta_full 0.991
_diffrn_measured_fraction_theta_max 0.990
_diffrn_measurement_device_type 'Bruker APEX-II CCD'
_diffrn_measurement_method '\f and \w scans'
_diffrn_radiation_type GaK\a
_diffrn_radiation_wavelength 1.34138
_diffrn_reflns_av_R_equivalents 0.0607
_diffrn_reflns_av_unetI/netI 0.0406
_diffrn_reflns_Laue_measured_fraction_full 0.991
_diffrn_reflns_Laue_measured_fraction_max 0.990
_diffrn_reflns_limit_h_max 16
_diffrn_reflns_limit_h_min -16
_diffrn_reflns_limit_k_max 16
_diffrn_reflns_limit_k_min -16
_diffrn_reflns_limit_l_max 16
_diffrn_reflns_limit_l_min -16
_diffrn_reflns_number 21840
_diffrn_reflns_point_group_measured_fraction_full 0.991
_diffrn_reflns_point_group_measured_fraction_max 0.990
_diffrn_reflns_theta_full 53.594
_diffrn_reflns_theta_max 55.058
_diffrn_reflns_theta_min 4.219
_exptl_absorpt_coefficient_mu 9.573
_exptl_absorpt_correction_T_max 0.751
_exptl_absorpt_correction_T_min 0.362
_exptl_absorpt_correction_type multi-scan
_exptl_absorpt_process_details sadabs
_exptl_crystal_colour green
_exptl_crystal_density_diffrn 1.739
_exptl_crystal_description block
_exptl_crystal_F_000 1120
_exptl_crystal_size_max 0.022
_exptl_crystal_size_mid 0.021
_exptl_crystal_size_min 0.015
_refine_diff_density_max 0.827
_refine_diff_density_min -1.023
_refine_diff_density_rms 0.110
_refine_ls_extinction_method none
_refine_ls_goodness_of_fit_ref 1.036
_refine_ls_hydrogen_treatment mixed
_refine_ls_matrix_type full
_refine_ls_number_parameters 253
_refine_ls_number_reflns 4212
_refine_ls_number_restraints 0
_refine_ls_restrained_S_all 1.036
_refine_ls_R_factor_all 0.0301
_refine_ls_R_factor_gt 0.0280
_refine_ls_shift/su_max 0.001
_refine_ls_shift/su_mean 0.000
_refine_ls_structure_factor_coef Fsqd
_refine_ls_weighting_details 'w=1/[\s^2^(Fo^2^)+(0.0387P)^2^+1.5636P] where P=(Fo^2^+2Fc^2^)/3'
_refine_ls_weighting_scheme calc
_refine_ls_wR_factor_gt 0.0735
_refine_ls_wR_factor_ref 0.0753
_reflns_Friedel_coverage 0.000
_reflns_number_gt 3930
_reflns_number_total 4212
_reflns_threshold_expression 'I > 2\s(I)'
_cod_data_source_file d0dt03832f2.cif
_cod_data_source_block ga_91105ba_a
_cod_depositor_comments 'Adding full bibliography for 7705931--7705941.cif.'
_cod_original_sg_symbol_H-M 'P 21/c'
_cod_database_code 7705934
_shelx_shelxl_version_number 2016/6
_shelx_space_group_comment
; 
The symmetry employed for this shelxl refinement is uniquely defined 
by the following loop, which should always be used as a source of 
symmetry information in preference to the above space-group names. 
They are only intended as comments. 
;
_shelx_estimated_absorpt_t_min 0.817
_shelx_estimated_absorpt_t_max 0.870

loop_
_space_group_symop_operation_xyz
'x, y, z'
'-x, y+1/2, -z+1/2'
'-x, -y, -z'
'x, -y-1/2, z-1/2'

loop_
_atom_site_label
_atom_site_type_symbol
_atom_site_fract_x
_atom_site_fract_y
_atom_site_fract_z
_atom_site_U_iso_or_equiv
_atom_site_adp_type
_atom_site_occupancy
_atom_site_site_symmetry_order
_atom_site_calc_flag
_atom_site_refinement_flags_posn
_atom_site_refinement_flags_adp
_atom_site_refinement_flags_occupancy
_atom_site_disorder_assembly
_atom_site_disorder_group
Ir1 Ir 0.43308(2) 0.62067(2) 0.76326(2) 0.03333(8) Uani 1 1 d . . . . .
S1 S 0.29107(9) 0.62994(7) 0.82782(9) 0.0482(2) Uani 1 1 d . . . . .
S2 S 0.30784(8) 0.74528(7) 0.66492(8) 0.0456(2) Uani 1 1 d . . . . .
Cl1 Cl 0.53844(10) 0.73954(8) 0.89492(9) 0.0631(3) Uani 1 1 d . . . . .
C1 C 0.1270(3) 0.7677(3) 0.7166(3) 0.0374(7) Uani 1 1 d . . . . .
C2 C 0.0352(3) 0.7050(3) 0.7434(3) 0.0527(10) Uani 1 1 d . . . . .
B3 B 0.1009(4) 0.8020(4) 0.8265(4) 0.0497(11) Uani 1 1 d . . . . .
H3 H 0.160187 0.794631 0.911928 0.060 Uiso 1 1 calc R U . . .
B4 B 0.1189(5) 0.8897(4) 0.7387(5) 0.0572(13) Uani 1 1 d . . . . .
H4 H 0.189585 0.940265 0.766385 0.069 Uiso 1 1 calc R U . . .
B5 B 0.0631(4) 0.8401(4) 0.6057(4) 0.0520(11) Uani 1 1 d . . . . .
H5 H 0.098234 0.859410 0.547266 0.062 Uiso 1 1 calc R U . . .
B6 B 0.0133(4) 0.7204(4) 0.6089(4) 0.0592(13) Uani 1 1 d . . . . .
H6 H 0.016110 0.661229 0.554413 0.071 Uiso 1 1 calc R U . . .
B7 B -0.0948(4) 0.7313(6) 0.6519(5) 0.084(2) Uani 1 1 d . . . . .
H7 H -0.163457 0.678481 0.624859 0.100 Uiso 1 1 calc R U . . .
B8 B -0.0409(4) 0.7822(6) 0.7851(4) 0.0730(18) Uani 1 1 d . . . . .
H8 H -0.075059 0.762681 0.844296 0.088 Uiso 1 1 calc R U . . .
B9 B 0.0089(6) 0.8998(5) 0.7814(5) 0.0751(18) Uani 1 1 d . . . . .
H9 H 0.007199 0.958027 0.837386 0.090 Uiso 1 1 calc R U . . .
B10 B -0.0151(6) 0.9242(5) 0.6431(5) 0.082(2) Uani 1 1 d . . . . .
H10 H -0.032735 0.998901 0.609153 0.098 Uiso 1 1 calc R U . . .
B11 B -0.0783(5) 0.8193(6) 0.5639(4) 0.081(2) Uani 1 1 d . . . . .
H11 H -0.136696 0.825480 0.477983 0.098 Uiso 1 1 calc R U . . .
B12 B -0.1135(5) 0.8560(6) 0.6713(5) 0.089(2) Uani 1 1 d . . . . .
H12 H -0.195576 0.885738 0.655286 0.107 Uiso 1 1 calc R U . . .
C3 C 0.2331(3) 0.7185(2) 0.7356(3) 0.0365(7) Uani 1 1 d . . . . .
C4 C 0.4499(3) 0.5514(3) 0.6264(3) 0.0457(9) Uani 1 1 d . . . . .
C5 C 0.5568(3) 0.5727(3) 0.7079(3) 0.0389(7) Uani 1 1 d . . . . .
C6 C 0.5709(3) 0.5170(2) 0.8046(3) 0.0365(7) Uani 1 1 d . . . . .
C7 C 0.4726(3) 0.4634(2) 0.7819(3) 0.0415(8) Uani 1 1 d . . . . .
C8 C 0.3951(3) 0.4862(3) 0.6718(3) 0.0455(8) Uani 1 1 d . . . . .
C9 C 0.4003(5) 0.5911(4) 0.5122(4) 0.0742(14) Uani 1 1 d . . . . .
H9A H 0.433227 0.653340 0.510119 0.111 Uiso 1 1 calc R U . . .
H9B H 0.322334 0.599257 0.489186 0.111 Uiso 1 1 calc R U . . .
H9C H 0.413756 0.545916 0.464192 0.111 Uiso 1 1 calc R U . . .
C10 C 0.6440(4) 0.6334(3) 0.6943(5) 0.0638(14) Uani 1 1 d . . . . .
H10A H 0.694550 0.591179 0.680369 0.096 Uiso 1 1 calc R U . . .
H10B H 0.683166 0.670369 0.759631 0.096 Uiso 1 1 calc R U . . .
H10C H 0.610322 0.677680 0.634147 0.096 Uiso 1 1 calc R U . . .
C11 C 0.6731(3) 0.5156(3) 0.9069(3) 0.0548(10) Uani 1 1 d . . . . .
H11A H 0.660817 0.477497 0.960948 0.082 Uiso 1 1 calc R U . . .
H11B H 0.692606 0.581497 0.932963 0.082 Uiso 1 1 calc R U . . .
H11C H 0.731905 0.486760 0.893051 0.082 Uiso 1 1 calc R U . . .
C12 C 0.4539(5) 0.3932(3) 0.8577(5) 0.0657(13) Uani 1 1 d . . . . .
H12A H 0.476002 0.328495 0.846464 0.099 Uiso 1 1 calc R U . . .
H12B H 0.377155 0.392748 0.843746 0.099 Uiso 1 1 calc R U . . .
H12C H 0.496641 0.413124 0.931564 0.099 Uiso 1 1 calc R U . . .
C13 C 0.2829(4) 0.4409(4) 0.6131(5) 0.0815(16) Uani 1 1 d . . . . .
H13A H 0.288480 0.384904 0.572293 0.122 Uiso 1 1 calc R U . . .
H13B H 0.233807 0.488254 0.564388 0.122 Uiso 1 1 calc R U . . .
H13C H 0.254967 0.420536 0.665195 0.122 Uiso 1 1 calc R U . . .
H2 H 0.063(4) 0.633(3) 0.781(4) 0.059(13) Uiso 1 1 d . . . . .

loop_
_atom_site_aniso_label
_atom_site_aniso_U_11
_atom_site_aniso_U_22
_atom_site_aniso_U_33
_atom_site_aniso_U_23
_atom_site_aniso_U_13
_atom_site_aniso_U_12
Ir1 0.03473(12) 0.03367(12) 0.03338(12) 0.00277(5) 0.01581(8) 0.00407(5)
S1 0.0478(5) 0.0560(6) 0.0498(6) 0.0232(4) 0.0294(5) 0.0150(4)
S2 0.0484(5) 0.0493(5) 0.0500(5) 0.0195(4) 0.0312(4) 0.0158(4)
Cl1 0.0672(6) 0.0540(6) 0.0649(7) -0.0236(5) 0.0240(5) -0.0075(5)
C1 0.0361(17) 0.0450(19) 0.0331(17) 0.0040(14) 0.0163(15) 0.0028(14)
C2 0.046(2) 0.068(3) 0.048(2) 0.0022(19) 0.0236(19) -0.0064(19)
B3 0.046(2) 0.072(3) 0.032(2) -0.001(2) 0.0168(19) 0.008(2)
B4 0.071(3) 0.048(3) 0.060(3) 0.003(2) 0.035(3) 0.014(2)
B5 0.055(3) 0.068(3) 0.042(2) 0.019(2) 0.028(2) 0.026(2)
B6 0.042(2) 0.094(4) 0.039(2) -0.011(2) 0.013(2) -0.004(2)
B7 0.038(3) 0.160(7) 0.053(3) -0.014(4) 0.018(2) -0.016(3)
B8 0.048(3) 0.135(6) 0.045(3) 0.002(3) 0.028(2) 0.011(3)
B9 0.081(4) 0.099(4) 0.051(3) -0.004(3) 0.032(3) 0.039(4)
B10 0.098(5) 0.094(5) 0.060(3) 0.025(3) 0.039(3) 0.060(4)
B11 0.053(3) 0.153(6) 0.035(3) 0.012(3) 0.015(2) 0.044(4)
B12 0.057(3) 0.166(7) 0.051(3) 0.013(4) 0.029(3) 0.054(4)
C3 0.0376(17) 0.0399(17) 0.0352(17) 0.0061(14) 0.0183(14) 0.0052(14)
C4 0.051(2) 0.054(2) 0.0351(19) -0.0019(16) 0.0199(17) 0.0191(17)
C5 0.046(2) 0.0353(18) 0.0427(18) 0.0010(15) 0.0259(16) 0.0062(14)
C6 0.0320(16) 0.0342(16) 0.0393(18) -0.0017(13) 0.0105(14) 0.0043(13)
C7 0.0397(18) 0.0306(17) 0.055(2) -0.0018(15) 0.0198(16) 0.0021(14)
C8 0.0399(19) 0.0407(19) 0.051(2) -0.0139(16) 0.0137(17) 0.0020(15)
C9 0.087(4) 0.095(3) 0.039(2) 0.007(2) 0.025(2) 0.039(3)
C10 0.060(3) 0.056(3) 0.100(4) 0.010(2) 0.057(3) 0.0066(19)
C11 0.044(2) 0.054(2) 0.050(2) 0.0023(18) 0.0036(18) 0.0099(18)
C12 0.076(3) 0.043(2) 0.089(4) 0.017(2) 0.045(3) 0.000(2)
C13 0.047(2) 0.074(3) 0.098(4) -0.032(3) 0.004(3) -0.007(2)

loop_
_atom_type_symbol
_atom_type_description
_atom_type_scat_dispersion_real
_atom_type_scat_dispersion_imag
_atom_type_scat_source
C C 0.0137 0.0067 'International Tables Vol C Tables 4.2.6.8 and 6.1.1.4'
H H 0.0000 0.0000 'International Tables Vol C Tables 4.2.6.8 and 6.1.1.4'
B B 0.0070 0.0029 'International Tables Vol C Tables 4.2.6.8 and 6.1.1.4'
Cl Cl 0.3281 0.5435 'International Tables Vol C Tables 4.2.6.8 and 6.1.1.4'
Ir Ir -5.7005 5.2682 'International Tables Vol C Tables 4.2.6.8 and 6.1.1.4'
S S 0.2925 0.4295 'International Tables Vol C Tables 4.2.6.8 and 6.1.1.4'

loop_
_geom_angle_atom_site_label_1
_geom_angle_atom_site_label_2
_geom_angle_atom_site_label_3
_geom_angle
_geom_angle_site_symmetry_1
_geom_angle_site_symmetry_3
_geom_angle_publ_flag
C8 Ir1 C4 38.91(15) . . ?
C8 Ir1 C5 65.11(14) . . ?
C4 Ir1 C5 38.40(14) . . ?
C8 Ir1 C7 38.97(14) . . ?
C4 Ir1 C7 64.40(14) . . ?
C5 Ir1 C7 64.24(13) . . ?
C8 Ir1 C6 64.69(13) . . ?
C4 Ir1 C6 64.37(13) . . ?
C5 Ir1 C6 38.83(13) . . ?
C7 Ir1 C6 37.65(13) . . ?
C8 Ir1 S2 110.20(11) . . ?
C4 Ir1 S2 97.59(10) . . ?
C5 Ir1 S2 118.92(10) . . ?
C7 Ir1 S2 147.62(10) . . ?
C6 Ir1 S2 157.74(9) . . ?
C8 Ir1 Cl1 158.88(10) . . ?
C4 Ir1 Cl1 133.99(11) . . ?
C5 Ir1 Cl1 99.35(10) . . ?
C7 Ir1 Cl1 122.50(10) . . ?
C6 Ir1 Cl1 94.20(9) . . ?
S2 Ir1 Cl1 89.59(4) . . ?
C8 Ir1 S1 102.65(11) . . ?
C4 Ir1 S1 135.12(11) . . ?
C5 Ir1 S1 165.50(10) . . ?
C7 Ir1 S1 101.43(10) . . ?
C6 Ir1 S1 130.18(9) . . ?
S2 Ir1 S1 71.62(3) . . ?
Cl1 Ir1 S1 90.28(4) . . ?
C3 S1 Ir1 87.73(12) . . ?
C3 S2 Ir1 88.38(12) . . ?
C3 C1 C2 117.8(3) . . ?
C3 C1 B5 120.7(3) . . ?
C2 C1 B5 110.2(3) . . ?
C3 C1 B4 122.3(3) . . ?
C2 C1 B4 111.2(3) . . ?
B5 C1 B4 62.7(3) . . ?
C3 C1 B3 119.2(3) . . ?
C2 C1 B3 61.4(3) . . ?
B5 C1 B3 113.2(3) . . ?
B4 C1 B3 62.2(3) . . ?
C3 C1 B6 114.7(3) . . ?
C2 C1 B6 61.3(3) . . ?
B5 C1 B6 62.0(3) . . ?
B4 C1 B6 114.4(3) . . ?
B3 C1 B6 114.0(3) . . ?
C1 C2 B7 111.0(4) . . ?
C1 C2 B8 110.3(4) . . ?
B7 C2 B8 62.9(3) . . ?
C1 C2 B3 61.3(2) . . ?
B7 C2 B3 113.9(4) . . ?
B8 C2 B3 61.7(3) . . ?
C1 C2 B6 61.8(2) . . ?
B7 C2 B6 62.0(3) . . ?
B8 C2 B6 113.8(4) . . ?
B3 C2 B6 114.3(3) . . ?
C1 C2 H2 115(3) . . ?
B7 C2 H2 125(2) . . ?
B8 C2 H2 122(3) . . ?
B3 C2 H2 114(3) . . ?
B6 C2 H2 118(3) . . ?
C1 B3 C2 57.3(2) . . ?
C1 B3 B9 105.7(3) . . ?
C2 B3 B9 105.3(4) . . ?
C1 B3 B8 104.8(3) . . ?
C2 B3 B8 58.8(3) . . ?
B9 B3 B8 59.8(4) . . ?
C1 B3 B4 58.4(2) . . ?
C2 B3 B4 104.9(3) . . ?
B9 B3 B4 61.2(3) . . ?
B8 B3 B4 108.4(4) . . ?
C1 B3 H3 124.4 . . ?
C2 B3 H3 124.4 . . ?
B9 B3 H3 122.2 . . ?
B8 B3 H3 122.2 . . ?
B4 B3 H3 121.8 . . ?
C1 B4 B3 59.4(3) . . ?
C1 B4 B5 58.6(3) . . ?
B3 B4 B5 107.7(4) . . ?
C1 B4 B10 104.4(4) . . ?
B3 B4 B10 107.0(4) . . ?
B5 B4 B10 59.3(3) . . ?
C1 B4 B9 104.6(4) . . ?
B3 B4 B9 58.8(3) . . ?
B5 B4 B9 107.3(4) . . ?
B10 B4 B9 60.1(3) . . ?
C1 B4 H4 124.4 . . ?
B3 B4 H4 121.9 . . ?
B5 B4 H4 121.9 . . ?
B10 B4 H4 122.9 . . ?
B9 B4 H4 122.8 . . ?
C1 B5 B11 105.8(4) . . ?
C1 B5 B10 105.6(3) . . ?
B11 B5 B10 60.8(4) . . ?
C1 B5 B4 58.7(2) . . ?
B11 B5 B4 109.7(4) . . ?
B10 B5 B4 60.8(3) . . ?
C1 B5 B6 60.0(2) . . ?
B11 B5 B6 59.6(3) . . ?
B10 B5 B6 108.8(4) . . ?
B4 B5 B6 109.5(3) . . ?
C1 B5 H5 124.2 . . ?
B11 B5 H5 121.7 . . ?
B10 B5 H5 121.7 . . ?
B4 B5 H5 120.5 . . ?
B6 B5 H5 120.8 . . ?
C2 B6 C1 56.9(2) . . ?
C2 B6 B11 104.5(4) . . ?
C1 B6 B11 104.3(4) . . ?
C2 B6 B7 58.3(3) . . ?
C1 B6 B7 104.1(3) . . ?
B11 B6 B7 60.2(4) . . ?
C2 B6 B5 103.5(3) . . ?
C1 B6 B5 58.0(3) . . ?
B11 B6 B5 59.7(3) . . ?
B7 B6 B5 107.2(4) . . ?
C2 B6 H6 125.0 . . ?
C1 B6 H6 124.9 . . ?
B11 B6 H6 122.9 . . ?
B7 B6 H6 122.4 . . ?
B5 B6 H6 122.9 . . ?
C2 B7 B12 105.1(4) . . ?
C2 B7 B11 105.0(4) . . ?
B12 B7 B11 60.4(4) . . ?
C2 B7 B6 59.7(3) . . ?
B12 B7 B6 108.4(5) . . ?
B11 B7 B6 59.5(3) . . ?
C2 B7 B8 58.8(3) . . ?
B12 B7 B8 59.6(4) . . ?
B11 B7 B8 107.7(5) . . ?
B6 B7 B8 108.6(4) . . ?
C2 B7 H7 124.2 . . ?
B12 B7 H7 122.2 . . ?
B11 B7 H7 122.6 . . ?
B6 B7 H7 121.0 . . ?
B8 B7 H7 121.6 . . ?
C2 B8 B9 105.8(4) . . ?
C2 B8 B12 104.7(4) . . ?
B9 B8 B12 61.8(4) . . ?
C2 B8 B3 59.5(3) . . ?
B9 B8 B3 59.7(3) . . ?
B12 B8 B3 108.9(5) . . ?
C2 B8 B7 58.4(3) . . ?
B9 B8 B7 109.3(4) . . ?
B12 B8 B7 59.5(4) . . ?
B3 B8 B7 108.4(3) . . ?
C2 B8 H8 124.6 . . ?
B9 B8 H8 121.2 . . ?
B12 B8 H8 121.9 . . ?
B3 B8 H8 121.2 . . ?
B7 B8 H8 121.5 . . ?
B3 B9 B8 60.5(3) . . ?
B3 B9 B4 60.0(3) . . ?
B8 B9 B4 108.1(4) . . ?
B3 B9 B10 107.7(4) . . ?
B8 B9 B10 107.0(5) . . ?
B4 B9 B10 59.8(3) . . ?
B3 B9 B12 107.6(5) . . ?
B8 B9 B12 59.4(4) . . ?
B4 B9 B12 107.1(4) . . ?
B10 B9 B12 59.2(4) . . ?
B3 B9 H9 121.5 . . ?
B8 B9 H9 121.8 . . ?
B4 B9 H9 121.8 . . ?
B10 B9 H9 122.3 . . ?
B12 B9 H9 122.5 . . ?
B5 B10 B12 107.3(5) . . ?
B5 B10 B11 59.5(3) . . ?
B12 B10 B11 59.8(4) . . ?
B5 B10 B4 59.9(3) . . ?
B12 B10 B4 108.4(4) . . ?
B11 B10 B4 107.9(4) . . ?
B5 B10 B9 107.7(4) . . ?
B12 B10 B9 60.6(4) . . ?
B11 B10 B9 108.3(5) . . ?
B4 B10 B9 60.0(3) . . ?
B5 B10 H10 122.3 . . ?
B12 B10 H10 121.7 . . ?
B11 B10 H10 121.9 . . ?
B4 B10 H10 121.6 . . ?
B9 B10 H10 121.4 . . ?
B6 B11 B5 60.6(3) . . ?
B6 B11 B7 60.3(3) . . ?
B5 B11 B7 108.0(4) . . ?
B6 B11 B12 108.4(4) . . ?
B5 B11 B12 107.6(4) . . ?
B7 B11 B12 59.5(4) . . ?
B6 B11 B10 108.8(4) . . ?
B5 B11 B10 59.7(3) . . ?
B7 B11 B10 107.6(4) . . ?
B12 B11 B10 60.0(4) . . ?
B6 B11 H11 120.9 . . ?
B5 B11 H11 121.8 . . ?
B7 B11 H11 122.0 . . ?
B12 B11 H11 121.9 . . ?
B10 B11 H11 121.7 . . ?
B7 B12 B8 60.9(4) . . ?
B7 B12 B11 60.1(4) . . ?
B8 B12 B11 108.5(4) . . ?
B7 B12 B10 108.3(4) . . ?
B8 B12 B10 107.4(4) . . ?
B11 B12 B10 60.2(4) . . ?
B7 B12 B9 108.0(4) . . ?
B8 B12 B9 58.8(4) . . ?
B11 B12 B9 108.3(4) . . ?
B10 B12 B9 60.2(4) . . ?
B7 B12 H12 121.2 . . ?
B8 B12 H12 121.9 . . ?
B11 B12 H12 121.3 . . ?
B10 B12 H12 121.8 . . ?
B9 B12 H12 122.0 . . ?
C1 C3 S1 124.6(2) . . ?
C1 C3 S2 123.2(2) . . ?
S1 C3 S2 112.23(19) . . ?
C5 C4 C8 108.6(3) . . ?
C5 C4 C9 126.5(4) . . ?
C8 C4 C9 124.9(4) . . ?
C5 C4 Ir1 71.04(19) . . ?
C8 C4 Ir1 70.0(2) . . ?
C9 C4 Ir1 124.0(3) . . ?
C4 C5 C6 107.7(3) . . ?
C4 C5 C10 126.7(4) . . ?
C6 C5 C10 125.3(4) . . ?
C4 C5 Ir1 70.56(19) . . ?
C6 C5 Ir1 71.65(18) . . ?
C10 C5 Ir1 127.8(3) . . ?
C7 C6 C5 107.9(3) . . ?
C7 C6 C11 127.3(3) . . ?
C5 C6 C11 124.8(3) . . ?
C7 C6 Ir1 71.06(19) . . ?
C5 C6 Ir1 69.52(18) . . ?
C11 C6 Ir1 126.4(3) . . ?
C6 C7 C8 108.4(3) . . ?
C6 C7 C12 125.5(4) . . ?
C8 C7 C12 126.0(4) . . ?
C6 C7 Ir1 71.29(19) . . ?
C8 C7 Ir1 68.77(19) . . ?
C12 C7 Ir1 127.2(3) . . ?
C4 C8 C7 107.2(3) . . ?
C4 C8 C13 126.7(4) . . ?
C7 C8 C13 125.8(4) . . ?
C4 C8 Ir1 71.1(2) . . ?
C7 C8 Ir1 72.26(19) . . ?
C13 C8 Ir1 126.8(3) . . ?
C4 C9 H9A 109.5 . . ?
C4 C9 H9B 109.5 . . ?
H9A C9 H9B 109.5 . . ?
C4 C9 H9C 109.5 . . ?
H9A C9 H9C 109.5 . . ?
H9B C9 H9C 109.5 . . ?
C5 C10 H10A 109.5 . . ?
C5 C10 H10B 109.5 . . ?
H10A C10 H10B 109.5 . . ?
C5 C10 H10C 109.5 . . ?
H10A C10 H10C 109.5 . . ?
H10B C10 H10C 109.5 . . ?
C6 C11 H11A 109.5 . . ?
C6 C11 H11B 109.5 . . ?
H11A C11 H11B 109.5 . . ?
C6 C11 H11C 109.5 . . ?
H11A C11 H11C 109.5 . . ?
H11B C11 H11C 109.5 . . ?
C7 C12 H12A 109.5 . . ?
C7 C12 H12B 109.5 . . ?
H12A C12 H12B 109.5 . . ?
C7 C12 H12C 109.5 . . ?
H12A C12 H12C 109.5 . . ?
H12B C12 H12C 109.5 . . ?
C8 C13 H13A 109.5 . . ?
C8 C13 H13B 109.5 . . ?
H13A C13 H13B 109.5 . . ?
C8 C13 H13C 109.5 . . ?
H13A C13 H13C 109.5 . . ?
H13B C13 H13C 109.5 . . ?

loop_
_geom_bond_atom_site_label_1
_geom_bond_atom_site_label_2
_geom_bond_distance
_geom_bond_site_symmetry_2
_geom_bond_publ_flag
Ir1 C8 2.148(3) . ?
Ir1 C4 2.163(3) . ?
Ir1 C5 2.169(3) . ?
Ir1 C7 2.194(3) . ?
Ir1 C6 2.197(3) . ?
Ir1 S2 2.3655(9) . ?
Ir1 Cl1 2.3843(10) . ?
Ir1 S1 2.3862(10) . ?
S1 C3 1.674(3) . ?
S2 C3 1.675(3) . ?
C1 C3 1.487(5) . ?
C1 C2 1.647(5) . ?
C1 B5 1.698(5) . ?
C1 B4 1.699(6) . ?
C1 B3 1.717(5) . ?
C1 B6 1.733(6) . ?
C2 B7 1.699(7) . ?
C2 B8 1.706(7) . ?
C2 B3 1.719(7) . ?
C2 B6 1.725(6) . ?
C2 H2 1.09(4) . ?
B3 B9 1.741(7) . ?
B3 B8 1.756(7) . ?
B3 B4 1.764(7) . ?
B3 H3 1.1000 . ?
B4 B5 1.766(8) . ?
B4 B10 1.781(8) . ?
B4 B9 1.785(8) . ?
B4 H4 1.1000 . ?
B5 B11 1.751(8) . ?
B5 B10 1.755(7) . ?
B5 B6 1.767(8) . ?
B5 H5 1.1000 . ?
B6 B11 1.749(8) . ?
B6 B7 1.764(7) . ?
B6 H6 1.1000 . ?
B7 B12 1.751(11) . ?
B7 B11 1.762(10) . ?
B7 B8 1.776(8) . ?
B7 H7 1.1000 . ?
B8 B9 1.743(11) . ?
B8 B12 1.752(9) . ?
B8 H8 1.1000 . ?
B9 B10 1.787(8) . ?
B9 B12 1.795(10) . ?
B9 H9 1.1000 . ?
B10 B12 1.770(11) . ?
B10 B11 1.774(11) . ?
B10 H10 1.1000 . ?
B11 B12 1.766(8) . ?
B11 H11 1.1000 . ?
B12 H12 1.1000 . ?
C4 C5 1.424(5) . ?
C4 C8 1.436(6) . ?
C4 C9 1.503(6) . ?
C5 C6 1.451(5) . ?
C5 C10 1.496(5) . ?
C6 C7 1.417(5) . ?
C6 C11 1.486(5) . ?
C7 C8 1.449(5) . ?
C7 C12 1.491(5) . ?
C8 C13 1.505(6) . ?
C9 H9A 0.9600 . ?
C9 H9B 0.9600 . ?
C9 H9C 0.9600 . ?
C10 H10A 0.9600 . ?
C10 H10B 0.9600 . ?
C10 H10C 0.9600 . ?
C11 H11A 0.9600 . ?
C11 H11B 0.9600 . ?
C11 H11C 0.9600 . ?
C12 H12A 0.9600 . ?
C12 H12B 0.9600 . ?
C12 H12C 0.9600 . ?
C13 H13A 0.9600 . ?
C13 H13B 0.9600 . ?
C13 H13C 0.9600 . ?

loop_
_geom_torsion_atom_site_label_1
_geom_torsion_atom_site_label_2
_geom_torsion_atom_site_label_3
_geom_torsion_atom_site_label_4
_geom_torsion
_geom_torsion_site_symmetry_1
_geom_torsion_site_symmetry_2
_geom_torsion_site_symmetry_3
_geom_torsion_site_symmetry_4
_geom_torsion_publ_flag
C3 C1 C2 B7 -143.5(4) . . . . ?
B5 C1 C2 B7 0.4(5) . . . . ?
B4 C1 C2 B7 67.9(5) . . . . ?
B3 C1 C2 B7 106.5(4) . . . . ?
B6 C1 C2 B7 -39.1(4) . . . . ?
C3 C1 C2 B8 148.7(3) . . . . ?
B5 C1 C2 B8 -67.4(4) . . . . ?
B4 C1 C2 B8 0.2(4) . . . . ?
B3 C1 C2 B8 38.8(3) . . . . ?
B6 C1 C2 B8 -106.9(4) . . . . ?
C3 C1 C2 B3 109.9(3) . . . . ?
B5 C1 C2 B3 -106.1(3) . . . . ?
B4 C1 C2 B3 -38.6(3) . . . . ?
B6 C1 C2 B3 -145.6(3) . . . . ?
C3 C1 C2 B6 -104.4(4) . . . . ?
B5 C1 C2 B6 39.5(3) . . . . ?
B4 C1 C2 B6 107.1(4) . . . . ?
B3 C1 C2 B6 145.6(3) . . . . ?
C3 C1 B3 C2 -107.7(4) . . . . ?
B5 C1 B3 C2 101.2(4) . . . . ?
B4 C1 B3 C2 138.9(4) . . . . ?
B6 C1 B3 C2 32.8(3) . . . . ?
C3 C1 B3 B9 153.9(4) . . . . ?
C2 C1 B3 B9 -98.4(4) . . . . ?
B5 C1 B3 B9 2.8(5) . . . . ?
B4 C1 B3 B9 40.5(4) . . . . ?
B6 C1 B3 B9 -65.5(5) . . . . ?
C3 C1 B3 B8 -143.9(4) . . . . ?
C2 C1 B3 B8 -36.2(4) . . . . ?
B5 C1 B3 B8 65.0(5) . . . . ?
B4 C1 B3 B8 102.7(4) . . . . ?
B6 C1 B3 B8 -3.4(5) . . . . ?
C3 C1 B3 B4 113.4(4) . . . . ?
C2 C1 B3 B4 -138.9(4) . . . . ?
B5 C1 B3 B4 -37.7(4) . . . . ?
B6 C1 B3 B4 -106.1(4) . . . . ?
B7 C2 B3 C1 -101.8(4) . . . . ?
B8 C2 B3 C1 -138.2(4) . . . . ?
B6 C2 B3 C1 -33.1(3) . . . . ?
C1 C2 B3 B9 99.1(4) . . . . ?
B7 C2 B3 B9 -2.7(5) . . . . ?
B8 C2 B3 B9 -39.1(4) . . . . ?
B6 C2 B3 B9 66.0(4) . . . . ?
C1 C2 B3 B8 138.2(4) . . . . ?
B7 C2 B3 B8 36.4(4) . . . . ?
B6 C2 B3 B8 105.1(4) . . . . ?
C1 C2 B3 B4 35.4(3) . . . . ?
B7 C2 B3 B4 -66.4(4) . . . . ?
B8 C2 B3 B4 -102.8(4) . . . . ?
B6 C2 B3 B4 2.3(4) . . . . ?
C3 C1 B4 B3 -108.6(4) . . . . ?
C2 C1 B4 B3 38.3(3) . . . . ?
B5 C1 B4 B3 140.7(4) . . . . ?
B6 C1 B4 B3 105.4(3) . . . . ?
C3 C1 B4 B5 110.6(4) . . . . ?
C2 C1 B4 B5 -102.5(3) . . . . ?
B3 C1 B4 B5 -140.7(4) . . . . ?
B6 C1 B4 B5 -35.4(3) . . . . ?
C3 C1 B4 B10 150.0(4) . . . . ?
C2 C1 B4 B10 -63.2(4) . . . . ?
B5 C1 B4 B10 39.3(3) . . . . ?
B3 C1 B4 B10 -101.4(4) . . . . ?
B6 C1 B4 B10 4.0(5) . . . . ?
C3 C1 B4 B9 -147.7(4) . . . . ?
C2 C1 B4 B9 -0.8(5) . . . . ?
B5 C1 B4 B9 101.6(4) . . . . ?
B3 C1 B4 B9 -39.1(3) . . . . ?
B6 C1 B4 B9 66.3(4) . . . . ?
C2 B3 B4 C1 -34.9(3) . . . . ?
B9 B3 B4 C1 -134.4(4) . . . . ?
B8 B3 B4 C1 -96.5(4) . . . . ?
C1 B3 B4 B5 34.6(3) . . . . ?
C2 B3 B4 B5 -0.3(4) . . . . ?
B9 B3 B4 B5 -99.9(5) . . . . ?
B8 B3 B4 B5 -61.9(4) . . . . ?
C1 B3 B4 B10 97.0(4) . . . . ?
C2 B3 B4 B10 62.1(4) . . . . ?
B9 B3 B4 B10 -37.5(4) . . . . ?
B8 B3 B4 B10 0.5(5) . . . . ?
C1 B3 B4 B9 134.4(4) . . . . ?
C2 B3 B4 B9 99.5(4) . . . . ?
B8 B3 B4 B9 38.0(4) . . . . ?
C3 C1 B5 B11 143.2(4) . . . . ?
C2 C1 B5 B11 0.4(5) . . . . ?
B4 C1 B5 B11 -103.7(4) . . . . ?
B3 C1 B5 B11 -66.2(4) . . . . ?
B6 C1 B5 B11 39.6(4) . . . . ?
C3 C1 B5 B10 -153.4(4) . . . . ?
C2 C1 B5 B10 63.9(5) . . . . ?
B4 C1 B5 B10 -40.3(4) . . . . ?
B3 C1 B5 B10 -2.8(5) . . . . ?
B6 C1 B5 B10 103.1(4) . . . . ?
C3 C1 B5 B4 -113.1(4) . . . . ?
C2 C1 B5 B4 104.1(4) . . . . ?
B3 C1 B5 B4 37.5(4) . . . . ?
B6 C1 B5 B4 143.4(4) . . . . ?
C3 C1 B5 B6 103.5(4) . . . . ?
C2 C1 B5 B6 -39.2(3) . . . . ?
B4 C1 B5 B6 -143.4(4) . . . . ?
B3 C1 B5 B6 -105.8(3) . . . . ?
B3 B4 B5 C1 -34.9(3) . . . . ?
B10 B4 B5 C1 -134.5(4) . . . . ?
B9 B4 B5 C1 -96.8(4) . . . . ?
C1 B4 B5 B11 97.0(4) . . . . ?
B3 B4 B5 B11 62.1(5) . . . . ?
B10 B4 B5 B11 -37.5(4) . . . . ?
B9 B4 B5 B11 0.2(5) . . . . ?
C1 B4 B5 B10 134.5(4) . . . . ?
B3 B4 B5 B10 99.6(5) . . . . ?
B9 B4 B5 B10 37.7(4) . . . . ?
C1 B4 B5 B6 33.3(3) . . . . ?
B3 B4 B5 B6 -1.6(5) . . . . ?
B10 B4 B5 B6 -101.2(4) . . . . ?
B9 B4 B5 B6 -63.5(4) . . . . ?
B7 C2 B6 C1 138.2(4) . . . . ?
B8 C2 B6 C1 101.2(4) . . . . ?
B3 C2 B6 C1 32.9(3) . . . . ?
C1 C2 B6 B11 -97.9(4) . . . . ?
B7 C2 B6 B11 40.3(4) . . . . ?
B8 C2 B6 B11 3.3(5) . . . . ?
B3 C2 B6 B11 -65.0(5) . . . . ?
C1 C2 B6 B7 -138.2(4) . . . . ?
B8 C2 B6 B7 -37.0(5) . . . . ?
B3 C2 B6 B7 -105.3(5) . . . . ?
C1 C2 B6 B5 -36.2(3) . . . . ?
B7 C2 B6 B5 102.0(5) . . . . ?
B8 C2 B6 B5 65.0(4) . . . . ?
B3 C2 B6 B5 -3.3(4) . . . . ?
C3 C1 B6 C2 109.5(3) . . . . ?
B5 C1 B6 C2 -137.4(3) . . . . ?
B4 C1 B6 C2 -101.8(4) . . . . ?
B3 C1 B6 C2 -32.9(3) . . . . ?
C3 C1 B6 B11 -152.4(3) . . . . ?
C2 C1 B6 B11 98.1(4) . . . . ?
B5 C1 B6 B11 -39.4(3) . . . . ?
B4 C1 B6 B11 -3.7(5) . . . . ?
B3 C1 B6 B11 65.2(4) . . . . ?
C3 C1 B6 B7 145.3(4) . . . . ?
C2 C1 B6 B7 35.8(4) . . . . ?
B5 C1 B6 B7 -101.7(4) . . . . ?
B4 C1 B6 B7 -66.0(5) . . . . ?
B3 C1 B6 B7 2.9(5) . . . . ?
C3 C1 B6 B5 -113.0(3) . . . . ?
C2 C1 B6 B5 137.4(3) . . . . ?
B4 C1 B6 B5 35.6(3) . . . . ?
B3 C1 B6 B5 104.6(3) . . . . ?
C1 B5 B6 C2 35.6(3) . . . . ?
B11 B5 B6 C2 -99.0(4) . . . . ?
B10 B5 B6 C2 -61.9(4) . . . . ?
B4 B5 B6 C2 2.9(4) . . . . ?
B11 B5 B6 C1 -134.6(3) . . . . ?
B10 B5 B6 C1 -97.5(4) . . . . ?
B4 B5 B6 C1 -32.8(3) . . . . ?
C1 B5 B6 B11 134.6(3) . . . . ?
B10 B5 B6 B11 37.1(4) . . . . ?
B4 B5 B6 B11 101.9(4) . . . . ?
C1 B5 B6 B7 96.1(3) . . . . ?
B11 B5 B6 B7 -38.5(3) . . . . ?
B10 B5 B6 B7 -1.4(5) . . . . ?
B4 B5 B6 B7 63.4(4) . . . . ?
C1 C2 B7 B12 -63.8(5) . . . . ?
B8 C2 B7 B12 39.0(4) . . . . ?
B3 C2 B7 B12 3.1(5) . . . . ?
B6 C2 B7 B12 -102.8(5) . . . . ?
C1 C2 B7 B11 -1.0(5) . . . . ?
B8 C2 B7 B11 101.8(5) . . . . ?
B3 C2 B7 B11 65.8(5) . . . . ?
B6 C2 B7 B11 -40.1(4) . . . . ?
C1 C2 B7 B6 39.0(4) . . . . ?
B8 C2 B7 B6 141.8(5) . . . . ?
B3 C2 B7 B6 105.9(4) . . . . ?
C1 C2 B7 B8 -102.8(4) . . . . ?
B3 C2 B7 B8 -35.9(4) . . . . ?
B6 C2 B7 B8 -141.8(5) . . . . ?
C1 B6 B7 C2 -35.2(4) . . . . ?
B11 B6 B7 C2 -133.8(4) . . . . ?
B5 B6 B7 C2 -95.6(4) . . . . ?
C2 B6 B7 B12 97.1(4) . . . . ?
C1 B6 B7 B12 61.9(5) . . . . ?
B11 B6 B7 B12 -36.8(4) . . . . ?
B5 B6 B7 B12 1.5(5) . . . . ?
C2 B6 B7 B11 133.8(4) . . . . ?
C1 B6 B7 B11 98.7(4) . . . . ?
B5 B6 B7 B11 38.3(4) . . . . ?
C2 B6 B7 B8 33.9(4) . . . . ?
C1 B6 B7 B8 -1.3(6) . . . . ?
B11 B6 B7 B8 -100.0(6) . . . . ?
B5 B6 B7 B8 -61.7(6) . . . . ?
C1 C2 B8 B9 0.6(5) . . . . ?
B7 C2 B8 B9 -103.3(5) . . . . ?
B3 C2 B8 B9 39.2(4) . . . . ?
B6 C2 B8 B9 -66.7(5) . . . . ?
C1 C2 B8 B12 64.9(5) . . . . ?
B7 C2 B8 B12 -38.9(5) . . . . ?
B3 C2 B8 B12 103.5(5) . . . . ?
B6 C2 B8 B12 -2.3(6) . . . . ?
C1 C2 B8 B3 -38.6(3) . . . . ?
B7 C2 B8 B3 -142.4(4) . . . . ?
B6 C2 B8 B3 -105.8(4) . . . . ?
C1 C2 B8 B7 103.8(4) . . . . ?
B3 C2 B8 B7 142.4(4) . . . . ?
B6 C2 B8 B7 36.6(4) . . . . ?
C1 B3 B8 C2 35.5(3) . . . . ?
B9 B3 B8 C2 135.3(4) . . . . ?
B4 B3 B8 C2 96.6(4) . . . . ?
C1 B3 B8 B9 -99.8(4) . . . . ?
C2 B3 B8 B9 -135.3(4) . . . . ?
B4 B3 B8 B9 -38.6(3) . . . . ?
C1 B3 B8 B12 -60.8(5) . . . . ?
C2 B3 B8 B12 -96.3(4) . . . . ?
B9 B3 B8 B12 38.9(4) . . . . ?
B4 B3 B8 B12 0.3(6) . . . . ?
C1 B3 B8 B7 2.3(6) . . . . ?
C2 B3 B8 B7 -33.2(4) . . . . ?
B9 B3 B8 B7 102.1(5) . . . . ?
B4 B3 B8 B7 63.5(6) . . . . ?
B12 B7 B8 C2 -135.1(4) . . . . ?
B11 B7 B8 C2 -97.2(4) . . . . ?
B6 B7 B8 C2 -34.3(4) . . . . ?
C2 B7 B8 B9 97.1(4) . . . . ?
B12 B7 B8 B9 -38.1(4) . . . . ?
B11 B7 B8 B9 -0.2(5) . . . . ?
B6 B7 B8 B9 62.8(6) . . . . ?
C2 B7 B8 B12 135.1(4) . . . . ?
B11 B7 B8 B12 37.9(4) . . . . ?
B6 B7 B8 B12 100.9(5) . . . . ?
C2 B7 B8 B3 33.6(4) . . . . ?
B12 B7 B8 B3 -101.5(5) . . . . ?
B11 B7 B8 B3 -63.6(6) . . . . ?
B6 B7 B8 B3 -0.7(7) . . . . ?
C1 B3 B9 B8 98.3(4) . . . . ?
C2 B3 B9 B8 38.6(3) . . . . ?
B4 B3 B9 B8 137.5(4) . . . . ?
C1 B3 B9 B4 -39.2(4) . . . . ?
C2 B3 B9 B4 -98.8(4) . . . . ?
B8 B3 B9 B4 -137.5(4) . . . . ?
C1 B3 B9 B10 -1.7(6) . . . . ?
C2 B3 B9 B10 -61.3(6) . . . . ?
B8 B3 B9 B10 -100.0(5) . . . . ?
B4 B3 B9 B10 37.5(5) . . . . ?
C1 B3 B9 B12 60.8(5) . . . . ?
C2 B3 B9 B12 1.1(5) . . . . ?
B8 B3 B9 B12 -37.5(4) . . . . ?
B4 B3 B9 B12 100.0(4) . . . . ?
C2 B8 B9 B3 -39.1(3) . . . . ?
B12 B8 B9 B3 -137.6(4) . . . . ?
B7 B8 B9 B3 -100.5(4) . . . . ?
C2 B8 B9 B4 -1.1(5) . . . . ?
B12 B8 B9 B4 -99.6(4) . . . . ?
B3 B8 B9 B4 38.0(4) . . . . ?
B7 B8 B9 B4 -62.5(5) . . . . ?
C2 B8 B9 B10 62.0(5) . . . . ?
B12 B8 B9 B10 -36.5(4) . . . . ?
B3 B8 B9 B10 101.1(4) . . . . ?
B7 B8 B9 B10 0.6(5) . . . . ?
C2 B8 B9 B12 98.5(4) . . . . ?
B3 B8 B9 B12 137.6(4) . . . . ?
B7 B8 B9 B12 37.1(4) . . . . ?
C1 B4 B9 B3 39.4(3) . . . . ?
B5 B4 B9 B3 100.6(4) . . . . ?
B10 B4 B9 B3 137.8(5) . . . . ?
C1 B4 B9 B8 1.2(5) . . . . ?
B3 B4 B9 B8 -38.2(4) . . . . ?
B5 B4 B9 B8 62.3(5) . . . . ?
B10 B4 B9 B8 99.6(5) . . . . ?
C1 B4 B9 B10 -98.4(5) . . . . ?
B3 B4 B9 B10 -137.8(5) . . . . ?
B5 B4 B9 B10 -37.3(4) . . . . ?
C1 B4 B9 B12 -61.4(5) . . . . ?
B3 B4 B9 B12 -100.8(5) . . . . ?
B5 B4 B9 B12 -0.3(5) . . . . ?
B10 B4 B9 B12 37.0(5) . . . . ?
C1 B5 B10 B12 -62.4(5) . . . . ?
B11 B5 B10 B12 37.3(4) . . . . ?
B4 B5 B10 B12 -101.6(4) . . . . ?
B6 B5 B10 B12 0.7(5) . . . . ?
C1 B5 B10 B11 -99.7(4) . . . . ?
B4 B5 B10 B11 -139.0(4) . . . . ?
B6 B5 B10 B11 -36.6(4) . . . . ?
C1 B5 B10 B4 39.3(4) . . . . ?
B11 B5 B10 B4 139.0(4) . . . . ?
B6 B5 B10 B4 102.3(4) . . . . ?
C1 B5 B10 B9 1.6(6) . . . . ?
B11 B5 B10 B9 101.2(6) . . . . ?
B4 B5 B10 B9 -37.7(5) . . . . ?
B6 B5 B10 B9 64.6(6) . . . . ?
C1 B4 B10 B5 -39.0(3) . . . . ?
B3 B4 B10 B5 -100.9(4) . . . . ?
B9 B4 B10 B5 -137.7(5) . . . . ?
C1 B4 B10 B12 60.8(5) . . . . ?
B3 B4 B10 B12 -1.1(5) . . . . ?
B5 B4 B10 B12 99.7(5) . . . . ?
B9 B4 B10 B12 -38.0(4) . . . . ?
C1 B4 B10 B11 -2.5(5) . . . . ?
B3 B4 B10 B11 -64.4(5) . . . . ?
B5 B4 B10 B11 36.5(4) . . . . ?
B9 B4 B10 B11 -101.2(5) . . . . ?
C1 B4 B10 B9 98.7(4) . . . . ?
B3 B4 B10 B9 36.9(4) . . . . ?
B5 B4 B10 B9 137.7(5) . . . . ?
B3 B9 B10 B5 0.1(7) . . . . ?
B8 B9 B10 B5 -63.7(6) . . . . ?
B4 B9 B10 B5 37.7(4) . . . . ?
B12 B9 B10 B5 -100.3(6) . . . . ?
B3 B9 B10 B12 100.3(5) . . . . ?
B8 B9 B10 B12 36.6(4) . . . . ?
B4 B9 B10 B12 137.9(4) . . . . ?
B3 B9 B10 B11 63.0(6) . . . . ?
B8 B9 B10 B11 -0.8(5) . . . . ?
B4 B9 B10 B11 100.6(4) . . . . ?
B12 B9 B10 B11 -37.4(4) . . . . ?
B3 B9 B10 B4 -37.6(4) . . . . ?
B8 B9 B10 B4 -101.4(4) . . . . ?
B12 B9 B10 B4 -137.9(5) . . . . ?
C2 B6 B11 B5 97.4(4) . . . . ?
C1 B6 B11 B5 38.5(3) . . . . ?
B7 B6 B11 B5 136.7(4) . . . . ?
C2 B6 B11 B7 -39.3(4) . . . . ?
C1 B6 B11 B7 -98.2(4) . . . . ?
B5 B6 B11 B7 -136.7(4) . . . . ?
C2 B6 B11 B12 -2.9(6) . . . . ?
C1 B6 B11 B12 -61.8(6) . . . . ?
B7 B6 B11 B12 36.4(5) . . . . ?
B5 B6 B11 B12 -100.3(5) . . . . ?
C2 B6 B11 B10 60.8(5) . . . . ?
C1 B6 B11 B10 1.9(5) . . . . ?
B7 B6 B11 B10 100.1(4) . . . . ?
B5 B6 B11 B10 -36.6(4) . . . . ?
C1 B5 B11 B6 -39.8(3) . . . . ?
B10 B5 B11 B6 -139.1(4) . . . . ?
B4 B5 B11 B6 -101.6(4) . . . . ?
C1 B5 B11 B7 -1.0(5) . . . . ?
B10 B5 B11 B7 -100.4(5) . . . . ?
B4 B5 B11 B7 -62.9(5) . . . . ?
B6 B5 B11 B7 38.8(4) . . . . ?
C1 B5 B11 B12 61.8(5) . . . . ?
B10 B5 B11 B12 -37.5(4) . . . . ?
B4 B5 B11 B12 0.0(6) . . . . ?
B6 B5 B11 B12 101.6(5) . . . . ?
C1 B5 B11 B10 99.3(4) . . . . ?
B4 B5 B11 B10 37.5(4) . . . . ?
B6 B5 B11 B10 139.1(4) . . . . ?
C2 B7 B11 B6 40.2(4) . . . . ?
B12 B7 B11 B6 139.2(4) . . . . ?
B8 B7 B11 B6 101.6(4) . . . . ?
C2 B7 B11 B5 1.3(6) . . . . ?
B12 B7 B11 B5 100.3(5) . . . . ?
B6 B7 B11 B5 -38.9(4) . . . . ?
B8 B7 B11 B5 62.7(5) . . . . ?
C2 B7 B11 B12 -99.0(5) . . . . ?
B6 B7 B11 B12 -139.2(4) . . . . ?
B8 B7 B11 B12 -37.6(4) . . . . ?
C2 B7 B11 B10 -61.8(5) . . . . ?
B12 B7 B11 B10 37.2(4) . . . . ?
B6 B7 B11 B10 -102.0(4) . . . . ?
B8 B7 B11 B10 -0.3(5) . . . . ?
B5 B10 B11 B6 37.0(3) . . . . ?
B12 B10 B11 B6 -100.9(4) . . . . ?
B4 B10 B11 B6 0.4(5) . . . . ?
B9 B10 B11 B6 -63.2(5) . . . . ?
B12 B10 B11 B5 -137.9(4) . . . . ?
B4 B10 B11 B5 -36.7(4) . . . . ?
B9 B10 B11 B5 -100.2(4) . . . . ?
B5 B10 B11 B7 100.9(4) . . . . ?
B12 B10 B11 B7 -37.0(4) . . . . ?
B4 B10 B11 B7 64.2(5) . . . . ?
B9 B10 B11 B7 0.7(5) . . . . ?
B5 B10 B11 B12 137.9(4) . . . . ?
B4 B10 B11 B12 101.3(4) . . . . ?
B9 B10 B11 B12 37.7(4) . . . . ?
C2 B7 B12 B8 -38.7(4) . . . . ?
B11 B7 B12 B8 -137.6(4) . . . . ?
B6 B7 B12 B8 -101.2(4) . . . . ?
C2 B7 B12 B11 99.0(4) . . . . ?
B6 B7 B12 B11 36.4(4) . . . . ?
B8 B7 B12 B11 137.6(4) . . . . ?
C2 B7 B12 B10 61.5(5) . . . . ?
B11 B7 B12 B10 -37.5(4) . . . . ?
B6 B7 B12 B10 -1.1(5) . . . . ?
B8 B7 B12 B10 100.1(5) . . . . ?
C2 B7 B12 B9 -2.2(5) . . . . ?
B11 B7 B12 B9 -101.2(5) . . . . ?
B6 B7 B12 B9 -64.8(5) . . . . ?
B8 B7 B12 B9 36.5(4) . . . . ?
C2 B8 B12 B7 38.4(4) . . . . ?
B9 B8 B12 B7 138.7(4) . . . . ?
B3 B8 B12 B7 100.7(4) . . . . ?
C2 B8 B12 B11 0.3(7) . . . . ?
B9 B8 B12 B11 100.6(5) . . . . ?
B3 B8 B12 B11 62.7(7) . . . . ?
B7 B8 B12 B11 -38.0(5) . . . . ?
C2 B8 B12 B10 -63.3(6) . . . . ?
B9 B8 B12 B10 37.0(4) . . . . ?
B3 B8 B12 B10 -1.0(6) . . . . ?
B7 B8 B12 B10 -101.7(4) . . . . ?
C2 B8 B12 B9 -100.3(4) . . . . ?
B3 B8 B12 B9 -38.0(4) . . . . ?
B7 B8 B12 B9 -138.7(4) . . . . ?
B6 B11 B12 B7 -36.8(4) . . . . ?
B5 B11 B12 B7 -100.9(5) . . . . ?
B10 B11 B12 B7 -138.2(4) . . . . ?
B6 B11 B12 B8 1.6(7) . . . . ?
B5 B11 B12 B8 -62.5(7) . . . . ?
B7 B11 B12 B8 38.4(5) . . . . ?
B10 B11 B12 B8 -99.9(5) . . . . ?
B6 B11 B12 B10 101.5(5) . . . . ?
B5 B11 B12 B10 37.4(4) . . . . ?
B7 B11 B12 B10 138.2(4) . . . . ?
B6 B11 B12 B9 64.0(7) . . . . ?
B5 B11 B12 B9 -0.2(7) . . . . ?
B7 B11 B12 B9 100.7(5) . . . . ?
B10 B11 B12 B9 -37.5(5) . . . . ?
B5 B10 B12 B7 0.3(5) . . . . ?
B11 B10 B12 B7 37.4(4) . . . . ?
B4 B10 B12 B7 -63.0(5) . . . . ?
B9 B10 B12 B7 -100.7(5) . . . . ?
B5 B10 B12 B8 64.6(6) . . . . ?
B11 B10 B12 B8 101.8(5) . . . . ?
B4 B10 B12 B8 1.3(6) . . . . ?
B9 B10 B12 B8 -36.4(4) . . . . ?
B5 B10 B12 B11 -37.2(4) . . . . ?
B4 B10 B12 B11 -100.5(4) . . . . ?
B9 B10 B12 B11 -138.2(4) . . . . ?
B5 B10 B12 B9 101.0(4) . . . . ?
B11 B10 B12 B9 138.2(4) . . . . ?
B4 B10 B12 B9 37.7(4) . . . . ?
B3 B9 B12 B7 0.7(6) . . . . ?
B8 B9 B12 B7 -37.4(4) . . . . ?
B4 B9 B12 B7 63.9(5) . . . . ?
B10 B9 B12 B7 101.2(4) . . . . ?
B3 B9 B12 B8 38.0(4) . . . . ?
B4 B9 B12 B8 101.2(4) . . . . ?
B10 B9 B12 B8 138.5(4) . . . . ?
B3 B9 B12 B11 -62.9(6) . . . . ?
B8 B9 B12 B11 -101.0(5) . . . . ?
B4 B9 B12 B11 0.3(6) . . . . ?
B10 B9 B12 B11 37.6(4) . . . . ?
B3 B9 B12 B10 -100.5(4) . . . . ?
B8 B9 B12 B10 -138.5(4) . . . . ?
B4 B9 B12 B10 -37.3(4) . . . . ?
C2 C1 C3 S1 -28.0(5) . . . . ?
B5 C1 C3 S1 -168.0(3) . . . . ?
B4 C1 C3 S1 116.8(4) . . . . ?
B3 C1 C3 S1 43.1(5) . . . . ?
B6 C1 C3 S1 -97.2(4) . . . . ?
C2 C1 C3 S2 151.3(3) . . . . ?
B5 C1 C3 S2 11.2(5) . . . . ?
B4 C1 C3 S2 -63.9(4) . . . . ?
B3 C1 C3 S2 -137.7(3) . . . . ?
B6 C1 C3 S2 82.0(4) . . . . ?
Ir1 S1 C3 C1 177.4(3) . . . . ?
Ir1 S1 C3 S2 -1.89(18) . . . . ?
Ir1 S2 C3 C1 -177.4(3) . . . . ?
Ir1 S2 C3 S1 1.91(18) . . . . ?
C8 C4 C5 C6 2.2(4) . . . . ?
C9 C4 C5 C6 -178.8(4) . . . . ?
Ir1 C4 C5 C6 62.4(2) . . . . ?
C8 C4 C5 C10 176.7(3) . . . . ?
C9 C4 C5 C10 -4.3(6) . . . . ?
Ir1 C4 C5 C10 -123.1(4) . . . . ?
C8 C4 C5 Ir1 -60.2(2) . . . . ?
C9 C4 C5 Ir1 118.8(4) . . . . ?
C4 C5 C6 C7 -0.7(4) . . . . ?
C10 C5 C6 C7 -175.3(3) . . . . ?
Ir1 C5 C6 C7 61.0(2) . . . . ?
C4 C5 C6 C11 177.5(3) . . . . ?
C10 C5 C6 C11 2.9(6) . . . . ?
Ir1 C5 C6 C11 -120.8(3) . . . . ?
C4 C5 C6 Ir1 -61.7(2) . . . . ?
C10 C5 C6 Ir1 123.8(4) . . . . ?
C5 C6 C7 C8 -1.1(4) . . . . ?
C11 C6 C7 C8 -179.2(3) . . . . ?
Ir1 C6 C7 C8 58.9(2) . . . . ?
C5 C6 C7 C12 177.1(4) . . . . ?
C11 C6 C7 C12 -1.0(6) . . . . ?
Ir1 C6 C7 C12 -122.9(4) . . . . ?
C5 C6 C7 Ir1 -60.0(2) . . . . ?
C11 C6 C7 Ir1 121.9(4) . . . . ?
C5 C4 C8 C7 -2.9(4) . . . . ?
C9 C4 C8 C7 178.2(4) . . . . ?
Ir1 C4 C8 C7 -63.7(2) . . . . ?
C5 C4 C8 C13 -176.8(4) . . . . ?
C9 C4 C8 C13 4.2(6) . . . . ?
Ir1 C4 C8 C13 122.4(4) . . . . ?
C5 C4 C8 Ir1 60.8(2) . . . . ?
C9 C4 C8 Ir1 -118.2(4) . . . . ?
C6 C7 C8 C4 2.4(4) . . . . ?
C12 C7 C8 C4 -175.8(4) . . . . ?
Ir1 C7 C8 C4 62.9(2) . . . . ?
C6 C7 C8 C13 176.4(4) . . . . ?
C12 C7 C8 C13 -1.8(6) . . . . ?
Ir1 C7 C8 C13 -123.1(4) . . . . ?
C6 C7 C8 Ir1 -60.5(2) . . . . ?
C12 C7 C8 Ir1 121.3(4) . . . . ?
